data_4082686
loop_
_publ_author_name
'Brown, Neil J.'
'Harris, Jonathon E.'
'Yin, Xinning'
'Silverwood, Ian'
'White, Andrew J. P.'
'Kazarian, Sergei G.'
'Hellgardt, Klaus'
'Shaffer, Milo S. P.'
'Williams, Charlotte K.'

_publ_section_title
;
 Mononuclear Phenolate Diamine Zinc Hydride Complexes and Their Reactions
 With CO2.
;
_journal_issue 5
_journal_name_full Organometallics
_journal_page_first 1112
_journal_page_last 1119
_journal_paper_doi 10.1021/om400679n
_journal_volume 33
_journal_year 2014
_chemical_formula_moiety 'C20 H36 N2 O Zn'
_chemical_formula_sum 'C20 H36 N2 O Zn'
_chemical_formula_weight 385.88
_chemical_name_systematic
; 
 ? 
;
_space_group_IT_number 14
_symmetry_cell_setting monoclinic
_symmetry_space_group_name_Hall '-P 2ybc'
_symmetry_space_group_name_H-M 'P 1 21/c 1'
_atom_sites_solution_hydrogens geom
_atom_sites_solution_primary direct
_atom_sites_solution_secondary difmap
_audit_creation_method SHELXL-97
_cell_angle_alpha 90.00
_cell_angle_beta 111.1127(18)
_cell_angle_gamma 90.00
_cell_formula_units_Z 4
_cell_length_a 9.84073(16)
_cell_length_b 22.5493(3)
_cell_length_c 10.30573(16)
_cell_measurement_reflns_used 7562
_cell_measurement_temperature 173
_cell_measurement_theta_max 72.3715
_cell_measurement_theta_min 1.9576
_cell_volume 2133.35(6)
_computing_cell_refinement 'CrysAlis RED, Oxford Diffraction Ltd'
_computing_data_collection 'CrysAlis CCD, Oxford Diffraction Ltd'
_computing_data_reduction 'CrysAlis RED, Oxford Diffraction Ltd'
_computing_molecular_graphics 'Bruker SHELXTL'
_computing_publication_material 'Bruker SHELXTL'
_computing_structure_refinement 'SHELXL-97 (Sheldrick, 1997)'
_computing_structure_solution 'SHELXS-97 (Sheldrick, 1990)'
_diffrn_ambient_temperature 173
_diffrn_detector_area_resol_mean 8.2556
_diffrn_measured_fraction_theta_full 0.984
_diffrn_measured_fraction_theta_max 0.984
_diffrn_measurement_device_type 'OD Xcalibur PX Ultra'
_diffrn_measurement_method 'omega scans'
_diffrn_radiation_monochromator graphite
_diffrn_radiation_source 'Enhance Ultra (Cu) X-ray Source'
_diffrn_radiation_type CuK\a
_diffrn_radiation_wavelength 1.54184
_diffrn_reflns_av_R_equivalents 0.0346
_diffrn_reflns_av_sigmaI/netI 0.0290
_diffrn_reflns_limit_h_max 11
_diffrn_reflns_limit_h_min -12
_diffrn_reflns_limit_k_max 27
_diffrn_reflns_limit_k_min -26
_diffrn_reflns_limit_l_max 12
_diffrn_reflns_limit_l_min -6
_diffrn_reflns_number 16533
_diffrn_reflns_theta_full 72.52
_diffrn_reflns_theta_max 72.52
_diffrn_reflns_theta_min 3.92
_diffrn_standards_number 0
_exptl_absorpt_coefficient_mu 1.643
_exptl_absorpt_correction_T_max 0.926
_exptl_absorpt_correction_T_min 0.833
_exptl_absorpt_correction_type analytical
_exptl_absorpt_process_details
; 
CrysAlisPro, Agilent Technologies, 
Version 1.171.36.21 (release 14-08-2012 CrysAlis171 .NET) 
(compiled Sep 14 2012,17:21:16) 
Analytical numeric absorption correction using a multifaceted crystal 
model based on expressions derived by R.C. Clark & J.S. Reid. 
(Clark, R. C. & Reid, J. S. (1995). Acta Cryst. A51, 887-897) 
;
_exptl_crystal_colour Colourless
_exptl_crystal_density_diffrn 1.201
_exptl_crystal_density_method 'not measured'
_exptl_crystal_description 'tabular needles'
_exptl_crystal_F_000 832
_exptl_crystal_size_max 0.13
_exptl_crystal_size_mid 0.10
_exptl_crystal_size_min 0.05
_refine_diff_density_max 0.483
_refine_diff_density_min -0.182
_refine_diff_density_rms 0.048
_refine_ls_extinction_method none
_refine_ls_goodness_of_fit_ref 1.021
_refine_ls_hydrogen_treatment mixed
_refine_ls_matrix_type full
_refine_ls_number_parameters 221
_refine_ls_number_reflns 4166
_refine_ls_number_restraints 0
_refine_ls_restrained_S_all 1.021
_refine_ls_R_factor_all 0.0404
_refine_ls_R_factor_gt 0.0302
_refine_ls_shift/su_max 0.002
_refine_ls_shift/su_mean 0.000
_refine_ls_structure_factor_coef Fsqd
_refine_ls_weighting_details 'calc w=1/[\s^2^(Fo^2^)+(0.0449P)^2^+0.2995P] where P=(Fo^2^+2Fc^2^)/3'
_refine_ls_weighting_scheme calc
_refine_ls_wR_factor_gt 0.0741
_refine_ls_wR_factor_ref 0.0802
_reflns_number_gt 3433
_reflns_number_total 4166
_reflns_threshold_expression >2sigma(I)
_cod_data_source_file om400679n_si_001.cif
_cod_data_source_block 10
_cod_depositor_comments
;
The following automatic conversions were performed:

'_symmetry_cell_setting' value 'Monoclinic' changed to 'monoclinic'
according to
/usr/data/users/saulius/crontab/automatic-downloads/current/ACS/lib/dictionaries/cif_core.dic
dictionary named 'cif_core.dic' version 2.4.2 from 2011-04-26.

Automatic conversion script
Id: cif_fix_values 2281 2013-09-26 08:29:07Z andrius 

 Adding full bibliography for 4082686.cif.
;
_cod_original_sg_symbol_H-M P2(1)/c
_cod_database_code 4082686

loop_
_symmetry_equiv_pos_as_xyz
'x, y, z'
'-x, y+1/2, -z+1/2'
'-x, -y, -z'
'x, -y-1/2, z-1/2'

loop_
_atom_site_label
_atom_site_type_symbol
_atom_site_fract_x
_atom_site_fract_y
_atom_site_fract_z
_atom_site_U_iso_or_equiv
_atom_site_adp_type
_atom_site_occupancy
_atom_site_symmetry_multiplicity
_atom_site_calc_flag
_atom_site_refinement_flags
Zn Zn 0.28119(2) 0.512302(10) 0.21295(2) 0.03200(9) Uani 1 1 d .
H1 H 0.176(3) 0.5071(13) 0.318(3) 0.064(8) Uiso 1 1 d .
O1 O 0.34956(14) 0.44975(5) 0.12147(12) 0.0355(3) Uani 1 1 d .
C1 C 0.47416(19) 0.42494(7) 0.20260(17) 0.0320(3) Uani 1 1 d .
C2 C 0.5975(2) 0.46083(8) 0.26835(18) 0.0336(3) Uani 1 1 d .
C3 C 0.7288(2) 0.43662(8) 0.35523(19) 0.0368(4) Uani 1 1 d .
H3A H 0.8086 0.4622 0.4007 0.044 Uiso 1 1 calc R
C4 C 0.7457(2) 0.37559(8) 0.37690(19) 0.0381(4) Uani 1 1 d .
C5 C 0.6240(2) 0.34049(8) 0.3077(2) 0.0378(4) Uani 1 1 d .
H5A H 0.6341 0.2987 0.3195 0.045 Uiso 1 1 calc R
C6 C 0.4889(2) 0.36245(7) 0.22261(18) 0.0344(4) Uani 1 1 d .
C7 C 0.5879(2) 0.52590(8) 0.2316(2) 0.0363(4) Uani 1 1 d .
H7A H 0.6854 0.5439 0.2761 0.044 Uiso 1 1 calc R
H7B H 0.5606 0.5298 0.1297 0.044 Uiso 1 1 calc R
N8 N 0.48104(16) 0.55995(6) 0.27483(15) 0.0327(3) Uani 1 1 d .
C9 C 0.4423(2) 0.61591(8) 0.1947(2) 0.0408(4) Uani 1 1 d .
H9A H 0.5319 0.6350 0.1922 0.049 Uiso 1 1 calc R
H9B H 0.3965 0.6434 0.2418 0.049 Uiso 1 1 calc R
C10 C 0.3377(2) 0.60489(9) 0.0465(2) 0.0429(4) Uani 1 1 d .
H10A H 0.3115 0.6432 -0.0032 0.051 Uiso 1 1 calc R
H10B H 0.3864 0.5801 -0.0031 0.051 Uiso 1 1 calc R
N11 N 0.20355(18) 0.57469(7) 0.04520(15) 0.0377(3) Uani 1 1 d .
C12 C 0.5452(2) 0.57311(9) 0.42507(19) 0.0420(4) Uani 1 1 d .
H12A H 0.6364 0.5950 0.4449 0.063 Uiso 1 1 calc R
H12B H 0.5648 0.5359 0.4778 0.063 Uiso 1 1 calc R
H12C H 0.4768 0.5971 0.4523 0.063 Uiso 1 1 calc R
C13 C 0.1007(3) 0.61737(10) 0.0664(2) 0.0539(5) Uani 1 1 d .
H13A H 0.0676 0.6449 -0.0124 0.081 Uiso 1 1 calc R
H13B H 0.1492 0.6396 0.1524 0.081 Uiso 1 1 calc R
H13C H 0.0168 0.5961 0.0733 0.081 Uiso 1 1 calc R
C14 C 0.1323(3) 0.54374(10) -0.0881(2) 0.0483(5) Uani 1 1 d .
H14A H 0.0975 0.5729 -0.1634 0.072 Uiso 1 1 calc R
H14B H 0.0498 0.5206 -0.0838 0.072 Uiso 1 1 calc R
H14C H 0.2025 0.5171 -0.1058 0.072 Uiso 1 1 calc R
C15 C 0.3578(2) 0.32138(8) 0.1558(2) 0.0381(4) Uani 1 1 d .
C16 C 0.2929(2) 0.33017(9) -0.0023(2) 0.0453(4) Uani 1 1 d .
H16A H 0.2098 0.3034 -0.0425 0.068 Uiso 1 1 calc R
H16B H 0.3672 0.3214 -0.0424 0.068 Uiso 1 1 calc R
H16C H 0.2603 0.3713 -0.0232 0.068 Uiso 1 1 calc R
C17 C 0.2428(2) 0.33399(9) 0.2206(2) 0.0444(4) Uani 1 1 d .
H17A H 0.2858 0.3282 0.3215 0.067 Uiso 1 1 calc R
H17B H 0.1604 0.3069 0.1811 0.067 Uiso 1 1 calc R
H17C H 0.2088 0.3750 0.2007 0.067 Uiso 1 1 calc R
C18 C 0.3995(3) 0.25556(9) 0.1820(3) 0.0539(5) Uani 1 1 d .
H18A H 0.4419 0.2483 0.2824 0.081 Uiso 1 1 calc R
H18B H 0.4707 0.2455 0.1393 0.081 Uiso 1 1 calc R
H18C H 0.3122 0.2310 0.1412 0.081 Uiso 1 1 calc R
C19 C 0.8892(2) 0.34647(10) 0.4684(2) 0.0464(4) Uani 1 1 d .
C20 C 0.9459(3) 0.30699(13) 0.3780(3) 0.0639(7) Uani 1 1 d .
H20A H 1.0371 0.2881 0.4364 0.096 Uiso 1 1 calc R
H20B H 0.9634 0.3312 0.3067 0.096 Uiso 1 1 calc R
H20C H 0.8734 0.2764 0.3332 0.096 Uiso 1 1 calc R
C21 C 0.8617(3) 0.30638(15) 0.5770(3) 0.0703(7) Uani 1 1 d .
H21A H 0.8249 0.3304 0.6366 0.105 Uiso 1 1 calc R
H21B H 0.9529 0.2872 0.6341 0.105 Uiso 1 1 calc R
H21C H 0.7895 0.2761 0.5296 0.105 Uiso 1 1 calc R
C22 C 1.0049(3) 0.39176(13) 0.5428(4) 0.0770(8) Uani 1 1 d .
H22A H 0.9692 0.4171 0.6010 0.115 Uiso 1 1 calc R
H22B H 1.0267 0.4162 0.4742 0.115 Uiso 1 1 calc R
H22C H 1.0935 0.3712 0.6015 0.115 Uiso 1 1 calc R

loop_
_atom_site_aniso_label
_atom_site_aniso_U_11
_atom_site_aniso_U_22
_atom_site_aniso_U_33
_atom_site_aniso_U_23
_atom_site_aniso_U_13
_atom_site_aniso_U_12
Zn 0.03395(13) 0.02673(13) 0.03478(13) 0.00271(8) 0.01174(9) 0.00129(9)
O1 0.0389(6) 0.0241(5) 0.0398(6) -0.0008(5) 0.0098(5) 0.0025(5)
C1 0.0354(8) 0.0259(8) 0.0360(8) 0.0004(6) 0.0146(7) 0.0014(6)
C2 0.0367(9) 0.0273(8) 0.0391(8) -0.0008(7) 0.0164(7) 0.0016(7)
C3 0.0342(9) 0.0327(9) 0.0449(9) -0.0044(7) 0.0162(7) -0.0009(7)
C4 0.0372(9) 0.0367(9) 0.0428(9) 0.0006(7) 0.0174(8) 0.0074(7)
C5 0.0435(10) 0.0259(8) 0.0475(9) 0.0037(7) 0.0209(8) 0.0074(7)
C6 0.0388(9) 0.0258(8) 0.0417(9) 0.0001(7) 0.0183(8) 0.0018(7)
C7 0.0378(9) 0.0271(8) 0.0474(9) -0.0025(7) 0.0195(8) -0.0032(7)
N8 0.0377(8) 0.0231(6) 0.0364(7) -0.0017(5) 0.0121(6) -0.0011(5)
C9 0.0508(11) 0.0219(8) 0.0498(10) 0.0008(7) 0.0182(9) -0.0020(7)
C10 0.0512(11) 0.0332(9) 0.0445(9) 0.0111(7) 0.0177(9) 0.0015(8)
N11 0.0441(8) 0.0315(7) 0.0365(7) 0.0061(6) 0.0132(6) 0.0067(6)
C12 0.0461(11) 0.0374(9) 0.0403(9) -0.0070(7) 0.0128(8) -0.0044(8)
C13 0.0564(13) 0.0440(11) 0.0586(12) 0.0076(9) 0.0175(10) 0.0205(10)
C14 0.0557(12) 0.0494(12) 0.0351(9) 0.0042(8) 0.0105(9) 0.0006(9)
C15 0.0420(10) 0.0237(8) 0.0489(10) 0.0014(7) 0.0169(8) -0.0019(7)
C16 0.0537(12) 0.0333(9) 0.0493(10) -0.0073(8) 0.0189(9) -0.0094(8)
C17 0.0436(10) 0.0384(10) 0.0537(11) 0.0029(8) 0.0205(9) -0.0058(8)
C18 0.0551(12) 0.0249(9) 0.0777(14) 0.0020(9) 0.0190(11) -0.0020(8)
C19 0.0433(11) 0.0460(11) 0.0487(10) 0.0043(8) 0.0151(9) 0.0121(8)
C20 0.0574(14) 0.0722(16) 0.0643(13) 0.0085(12) 0.0245(11) 0.0326(12)
C21 0.0634(16) 0.091(2) 0.0517(12) 0.0248(13) 0.0151(11) 0.0180(14)
C22 0.0410(12) 0.0659(17) 0.0989(19) -0.0018(15) -0.0052(13) 0.0128(11)

loop_
_atom_type_symbol
_atom_type_description
_atom_type_scat_dispersion_real
_atom_type_scat_dispersion_imag
_atom_type_scat_source
C C 0.0181 0.0091 'International Tables Vol C Tables 4.2.6.8 and 6.1.1.4'
H H 0.0000 0.0000 'International Tables Vol C Tables 4.2.6.8 and 6.1.1.4'
N N 0.0311 0.0180 'International Tables Vol C Tables 4.2.6.8 and 6.1.1.4'
O O 0.0492 0.0322 'International Tables Vol C Tables 4.2.6.8 and 6.1.1.4'
Zn Zn -1.5491 0.6778 'International Tables Vol C Tables 4.2.6.8 and 6.1.1.4'

loop_
_geom_angle_atom_site_label_1
_geom_angle_atom_site_label_2
_geom_angle_atom_site_label_3
_geom_angle
O1 Zn N8 93.88(5)
O1 Zn N11 99.78(5)
N8 Zn N11 86.15(6)
C1 O1 Zn 113.62(10)
O1 C1 C2 119.86(15)
O1 C1 C6 121.93(15)
C2 C1 C6 118.19(16)
C3 C2 C1 121.49(16)
C3 C2 C7 120.18(16)
C1 C2 C7 118.09(16)
C2 C3 C4 121.32(17)
C3 C4 C5 116.49(17)
C3 C4 C19 123.43(18)
C5 C4 C19 120.06(17)
C6 C5 C4 124.61(16)
C5 C6 C1 117.84(16)
C5 C6 C15 121.68(15)
C1 C6 C15 120.45(16)
N8 C7 C2 114.34(14)
C12 N8 C9 109.89(14)
C12 N8 C7 109.59(15)
C9 N8 C7 109.84(14)
C12 N8 Zn 114.57(12)
C9 N8 Zn 103.80(11)
C7 N8 Zn 108.97(10)
N8 C9 C10 111.43(14)
N11 C10 C9 111.22(15)
C13 N11 C14 109.09(17)
C13 N11 C10 110.90(16)
C14 N11 C10 110.43(15)
C13 N11 Zn 112.00(12)
C14 N11 Zn 110.65(12)
C10 N11 Zn 103.70(11)
C16 C15 C17 110.41(17)
C16 C15 C6 111.09(15)
C17 C15 C6 108.97(15)
C16 C15 C18 107.13(16)
C17 C15 C18 107.09(16)
C6 C15 C18 112.07(16)
C22 C19 C20 109.1(2)
C22 C19 C4 112.31(18)
C20 C19 C4 109.34(17)
C22 C19 C21 109.0(2)
C20 C19 C21 107.4(2)
C4 C19 C21 109.54(19)

loop_
_geom_bond_atom_site_label_1
_geom_bond_atom_site_label_2
_geom_bond_distance
Zn O1 1.9462(12)
Zn N8 2.1272(15)
Zn N11 2.1447(14)
Zn H1 1.75(3)
O1 C1 1.333(2)
C1 C2 1.413(3)
C1 C6 1.424(2)
C2 C3 1.391(3)
C2 C7 1.510(2)
C3 C4 1.395(3)
C4 C5 1.398(3)
C4 C19 1.534(3)
C5 C6 1.394(3)
C6 C15 1.535(3)
C7 N8 1.494(2)
N8 C12 1.476(2)
N8 C9 1.481(2)
C9 C10 1.524(3)
C10 N11 1.481(3)
N11 C13 1.469(3)
N11 C14 1.474(3)
C15 C16 1.534(3)
C15 C17 1.534(3)
C15 C18 1.538(3)
C19 C22 1.516(4)
C19 C20 1.531(3)
C19 C21 1.537(3)
